data_4317564
loop_
_publ_author_name
'Sam Bradley'
'Kenneth D. Camm'
'Xiaoming Liu'
'Patrick C. McGowan'
'Raheela Mumtaz'
'Karrie A. Oughton'
'Thomas J. Podesta'
'Mark Thornton-Pett'

_publ_contact_author
;
     Patrick McGowan
     School of Chemistry
     University of Leeds
     Leeds LS2 9JT
     UK
;
_publ_contact_author_email patrickm@chem.leeds.ac.uk
_publ_contact_author_fax '+44 (0)113 2336565'
_publ_contact_author_phone '+44 (0)113 2336404'
_publ_section_title
;
 Synthesis and Structural Studies of 1,1'-Bis-Amino-Functionalized
 Ferrocenes, Ferrocene Salts, and Ferrocenium Salts
;
_journal_name_full 'Inorganic Chemistry'
_journal_page_first 715
_journal_page_last 726
_journal_paper_doi 10.1021/ic010821k
_journal_volume 41
_journal_year 2002
_chemical_formula_sum 'C22 H34 B3 F12 Fe N2'
_chemical_formula_weight 642.79
_chemical_name_systematic
;
   ?
;
_space_group_IT_number 9
_symmetry_cell_setting monoclinic
_symmetry_space_group_name_Hall 'C -2yc'
_symmetry_space_group_name_H-M 'C 1 c 1'
_atom_sites_solution_hydrogens geom
_atom_sites_solution_primary direct
_atom_sites_solution_secondary difmap
_audit_creation_method SHELXL-97
_cell_angle_alpha 90.00
_cell_angle_beta 123.6610(10)
_cell_angle_gamma 90.00
_cell_formula_units_Z 4
_cell_length_a 26.5138(7)
_cell_length_b 7.9306(3)
_cell_length_c 15.3975(5)
_cell_measurement_temperature 150(2)
_cell_volume 2694.79(16)
_computing_cell_refinement 'DENZO-SMN (Otwinowski & Minor, 1996)'
_computing_data_collection 'COLLECT (Nonius, 1999)'
_computing_data_reduction 'DENZO-SMN (Otwinowski & Minor, 1996)'
_computing_molecular_graphics 'ORTEP3 for Windows (Farrugia, 1997)'
_computing_publication_material 'WC (Thornton-Pett, 2000)'
_computing_structure_refinement 'SHELXL-97 (Sheldrick, 1997)'
_computing_structure_solution 'SHELXS-97 (Sheldrick, 1990)'
_diffrn_ambient_temperature 150(2)
_diffrn_detector_area_resol_mean 9.091
_diffrn_measured_fraction_theta_full 0.996
_diffrn_measured_fraction_theta_max 0.996
_diffrn_measurement_device_type 'Nonius KappaCCD area detector diffractometer'
_diffrn_measurement_method
;
     Detector set at 30mm from sample with different 2theta offsets
     1 degree phi exposures for chi=0 degree settings
     1 degree omega exposures for chi=90 degree settings
;
_diffrn_radiation_monochromator graphite
_diffrn_radiation_source 'fine-focus sealed tube'
_diffrn_radiation_type MoK\a
_diffrn_radiation_wavelength 0.71073
_diffrn_reflns_av_R_equivalents 0.0412
_diffrn_reflns_av_sigmaI/netI 0.0685
_diffrn_reflns_limit_h_max 32
_diffrn_reflns_limit_h_min -30
_diffrn_reflns_limit_k_max 9
_diffrn_reflns_limit_k_min -9
_diffrn_reflns_limit_l_max 18
_diffrn_reflns_limit_l_min -18
_diffrn_reflns_number 9435
_diffrn_reflns_theta_full 26.00
_diffrn_reflns_theta_max 26.00
_diffrn_reflns_theta_min 3.18
_exptl_absorpt_coefficient_mu 0.659
_exptl_absorpt_correction_T_max 0.9553
_exptl_absorpt_correction_T_min 0.8794
_exptl_absorpt_correction_type multi-scan
_exptl_absorpt_process_details
;
   Using multiple and symmetry-related data measurements via the program SORTAV
   See R.H. Blessing, Acta Cryst (1995), A51, 33-38
;
_exptl_crystal_colour violet
_exptl_crystal_density_diffrn 1.584
_exptl_crystal_density_method 'not measured'
_exptl_crystal_description prism
_exptl_crystal_F_000 1316
_exptl_crystal_size_max 0.20
_exptl_crystal_size_mid 0.16
_exptl_crystal_size_min 0.07
_refine_diff_density_max 0.486
_refine_diff_density_min -0.439
_refine_diff_density_rms 0.060
_refine_ls_abs_structure_details 'Flack H D (1983), Acta Cryst. A39, 876-881'
_refine_ls_abs_structure_Flack 0.62(5)
_refine_ls_extinction_method none
_refine_ls_goodness_of_fit_ref 1.014
_refine_ls_hydrogen_treatment mixed
_refine_ls_matrix_type full
_refine_ls_number_parameters 354
_refine_ls_number_reflns 4836
_refine_ls_number_restraints 2
_refine_ls_restrained_S_all 1.014
_refine_ls_R_factor_all 0.0621
_refine_ls_R_factor_gt 0.0436
_refine_ls_shift/su_max 0.003
_refine_ls_shift/su_mean 0.000
_refine_ls_structure_factor_coef Fsqd
_refine_ls_weighting_details 'calc w=1/[\s^2^(Fo^2^)+(0.0196P)^2^+7.6112P] where P=(Fo^2^+2Fc^2^)/3'
_refine_ls_weighting_scheme calc
_refine_ls_wR_factor_gt 0.0995
_refine_ls_wR_factor_ref 0.1117
_reflns_number_gt 3819
_reflns_number_total 4836
_reflns_threshold_expression >2sigma(I)
_cod_data_source_file ic010821k_7.cif
_cod_data_source_block rah2
_cod_original_cell_volume 2694.79(15)
_cod_database_code 4317564

loop_
_symmetry_equiv_pos_as_xyz
'x, y, z'
'x, -y, z+1/2'
'x+1/2, y+1/2, z'
'x+1/2, -y+1/2, z+1/2'

loop_
_atom_site_label
_atom_site_type_symbol
_atom_site_fract_x
_atom_site_fract_y
_atom_site_fract_z
_atom_site_U_iso_or_equiv
_atom_site_adp_type
_atom_site_occupancy
_atom_site_symmetry_multiplicity
_atom_site_calc_flag
_atom_site_refinement_flags
_atom_site_disorder_assembly
_atom_site_disorder_group
Fe1 Fe 0.60071(10) 0.2500(2) 0.99671(17) 0.01950(13) Uani 1 1 d . . .
C1 C 0.6804(4) 0.4036(11) 1.0701(8) 0.024(2) Uani 1 1 d . . .
C2 C 0.6905(5) 0.2410(12) 1.0467(8) 0.030(3) Uani 1 1 d . . .
H2 H 0.7190 0.1630 1.0969 0.035 Uiso 1 1 calc R . .
C3 C 0.6522(4) 0.2089(13) 0.9370(8) 0.028(2) Uani 1 1 d . . .
H3 H 0.6508 0.1098 0.9011 0.033 Uiso 1 1 calc R . .
C4 C 0.6153(4) 0.3634(12) 0.8914(7) 0.025(2) Uani 1 1 d . . .
H4 H 0.5852 0.3832 0.8198 0.030 Uiso 1 1 calc R . .
C5 C 0.6334(4) 0.4744(11) 0.9741(7) 0.024(2) Uani 1 1 d . . .
H5 H 0.6164 0.5830 0.9670 0.029 Uiso 1 1 calc R . .
C6 C 0.7111(3) 0.4740(10) 1.1790(6) 0.0175(16) Uani 1 1 d . . .
H6 H 0.7062 0.3919 1.2231 0.021 Uiso 1 1 calc R . .
C7 C 0.6808(4) 0.6473(13) 1.1773(8) 0.026(2) Uani 1 1 d . . .
H7A H 0.6847 0.7293 1.1328 0.031 Uiso 1 1 calc R . .
H7B H 0.6371 0.6297 1.1472 0.031 Uiso 1 1 calc R . .
C8 C 0.7118(4) 0.7173(13) 1.2885(6) 0.023(2) Uani 1 1 d . . .
H8A H 0.6948 0.8297 1.2858 0.028 Uiso 1 1 calc R . .
H8B H 0.7032 0.6419 1.3300 0.028 Uiso 1 1 calc R . .
N9 N 0.7784(3) 0.7324(9) 1.3410(6) 0.0200(19) Uiso 1 1 d . . .
H9 H 0.7853 0.8126 1.3047 0.024 Uiso 1 1 calc R . .
C9 C 0.8068(4) 0.7933(14) 1.4475(8) 0.033(2) Uani 1 1 d . . .
H9A H 0.7999 0.7122 1.4878 0.049 Uiso 1 1 calc R . .
H9B H 0.7893 0.9025 1.4467 0.049 Uiso 1 1 calc R . .
H9C H 0.8505 0.8063 1.4796 0.049 Uiso 1 1 calc R . .
C10 C 0.8070(3) 0.5701(12) 1.3386(6) 0.027(2) Uani 1 1 d . . .
H10A H 0.8031 0.4847 1.3814 0.033 Uiso 1 1 calc R . .
H10B H 0.8507 0.5892 1.3698 0.033 Uiso 1 1 calc R . .
C11 C 0.7775(4) 0.5022(13) 1.2270(8) 0.032(2) Uani 1 1 d . . .
H11A H 0.7832 0.5841 1.1845 0.039 Uiso 1 1 calc R . .
H11B H 0.7970 0.3948 1.2286 0.039 Uiso 1 1 calc R . .
C12 C 0.5230(4) 0.0985(11) 0.9248(7) 0.0195(19) Uani 1 1 d . . .
C13 C 0.5100(4) 0.2609(11) 0.9500(8) 0.024(2) Uani 1 1 d . . .
H13 H 0.4807 0.3402 0.9027 0.028 Uiso 1 1 calc R . .
C14 C 0.5502(4) 0.2784(14) 1.0605(8) 0.029(2) Uani 1 1 d . . .
H14 H 0.5518 0.3743 1.0990 0.034 Uiso 1 1 calc R . .
C15 C 0.5852(5) 0.1414(14) 1.1027(8) 0.032(2) Uani 1 1 d . . .
H15 H 0.6155 0.1256 1.1746 0.039 Uiso 1 1 calc R . .
C16 C 0.5690(4) 0.0211(12) 1.0199(7) 0.0236(19) Uani 1 1 d . . .
H16 H 0.5859 -0.0879 1.0277 0.028 Uiso 1 1 calc R . .
C17 C 0.4946(3) 0.0186(12) 0.8194(7) 0.023(2) Uani 1 1 d . . .
H17 H 0.4996 0.0999 0.7751 0.028 Uiso 1 1 calc R . .
C18 C 0.4246(3) -0.0044(10) 0.7668(7) 0.022(2) Uani 1 1 d . . .
H18A H 0.4176 -0.0867 0.8073 0.026 Uiso 1 1 calc R . .
H18B H 0.4065 0.1045 0.7672 0.026 Uiso 1 1 calc R . .
C19 C 0.3945(4) -0.0655(11) 0.6564(7) 0.026(2) Uani 1 1 d . . .
H19A H 0.3507 -0.0835 0.6257 0.032 Uiso 1 1 calc R . .
H19B H 0.3986 0.0207 0.6143 0.032 Uiso 1 1 calc R . .
N20 N 0.4229(4) -0.2274(10) 0.6542(7) 0.027(2) Uiso 1 1 d . . .
H20 H 0.4170 -0.3085 0.6914 0.032 Uiso 1 1 calc R . .
C20 C 0.3931(5) -0.2893(14) 0.5413(7) 0.037(2) Uani 1 1 d . . .
H20A H 0.4005 -0.2073 0.5019 0.055 Uiso 1 1 calc R . .
H20B H 0.3494 -0.3016 0.5085 0.055 Uiso 1 1 calc R . .
H20C H 0.4105 -0.3985 0.5414 0.055 Uiso 1 1 calc R . .
C21 C 0.4904(4) -0.2049(13) 0.7047(8) 0.027(2) Uani 1 1 d . . .
H21A H 0.5087 -0.3140 0.7049 0.033 Uiso 1 1 calc R . .
H21B H 0.4974 -0.1232 0.6638 0.033 Uiso 1 1 calc R . .
C22 C 0.5201(4) -0.1424(12) 0.8147(7) 0.0216(19) Uani 1 1 d . . .
H22A H 0.5148 -0.2275 0.8561 0.026 Uiso 1 1 calc R . .
H22B H 0.5641 -0.1285 0.8463 0.026 Uiso 1 1 calc R . .
B1 B 0.4993(4) 0.2517(12) 0.5905(8) 0.022(3) Uani 1 1 d . . .
F11 F 0.4555(2) 0.1338(8) 0.5347(4) 0.0375(15) Uani 1 1 d . . .
F12 F 0.5151(3) 0.3248(7) 0.5267(5) 0.0445(16) Uani 1 1 d . . .
F13 F 0.5518(2) 0.1682(8) 0.6760(4) 0.0347(14) Uani 1 1 d . . .
F14 F 0.4816(3) 0.3746(9) 0.6319(5) 0.0484(17) Uani 1 1 d . . .
B2 B 0.6994(6) 0.7493(12) 0.8995(10) 0.032(3) Uani 1 1 d . . .
F21 F 0.6511(2) 0.6713(8) 0.8182(4) 0.0344(14) Uani 1 1 d . . .
F22 F 0.6836(2) 0.8226(8) 0.9633(5) 0.0379(14) Uani 1 1 d . . .
F23 F 0.7477(2) 0.6311(8) 0.9580(5) 0.0397(15) Uani 1 1 d . . .
F24 F 0.7211(3) 0.8731(9) 0.8623(5) 0.0493(17) Uani 1 1 d . . .
B3 B 0.3525(7) 0.4731(6) 0.7470(14) 0.0335(10) Uani 1 1 d . . .
F31 F 0.3370(2) 0.3660(7) 0.6662(5) 0.0525(15) Uani 1 1 d . . .
F32 F 0.3643(3) 0.3866(11) 0.8305(5) 0.095(3) Uani 1 1 d . . .
F33 F 0.4056(3) 0.5588(13) 0.7760(5) 0.092(2) Uani 1 1 d . . .
F34 F 0.3061(4) 0.5751(16) 0.7178(7) 0.157(5) Uani 1 1 d . . .

loop_
_atom_site_aniso_label
_atom_site_aniso_U_11
_atom_site_aniso_U_22
_atom_site_aniso_U_33
_atom_site_aniso_U_23
_atom_site_aniso_U_13
_atom_site_aniso_U_12
Fe1 0.0203(2) 0.0190(2) 0.0209(2) -0.00108(18) 0.01249(18) -0.00207(18)
C1 0.024(4) 0.018(4) 0.038(5) -0.002(4) 0.021(4) -0.002(4)
C2 0.028(6) 0.033(6) 0.028(5) 0.003(4) 0.016(5) 0.000(4)
C3 0.031(5) 0.019(4) 0.046(6) -0.008(4) 0.030(5) -0.006(4)
C4 0.025(4) 0.028(5) 0.021(4) 0.009(4) 0.012(4) -0.003(4)
C5 0.027(4) 0.015(4) 0.026(4) -0.001(4) 0.011(4) -0.006(4)
C6 0.025(4) 0.011(3) 0.017(4) -0.001(3) 0.011(3) 0.003(3)
C7 0.020(4) 0.027(4) 0.026(5) -0.001(4) 0.010(4) 0.009(4)
C8 0.021(4) 0.036(5) 0.012(4) 0.003(3) 0.008(3) 0.007(3)
C9 0.024(4) 0.035(5) 0.032(5) 0.005(4) 0.011(4) 0.004(4)
C10 0.012(4) 0.041(5) 0.023(5) -0.010(4) 0.006(3) -0.013(4)
C11 0.027(5) 0.044(6) 0.032(5) -0.011(5) 0.021(4) -0.009(4)
C12 0.018(4) 0.029(5) 0.017(4) 0.001(3) 0.013(3) -0.002(3)
C13 0.020(5) 0.020(5) 0.040(6) -0.012(4) 0.023(5) -0.002(3)
C14 0.033(5) 0.038(5) 0.027(4) -0.010(4) 0.024(4) -0.012(4)
C15 0.043(6) 0.034(5) 0.032(5) -0.014(4) 0.027(5) -0.020(5)
C16 0.025(4) 0.029(5) 0.023(4) -0.001(4) 0.017(4) -0.005(4)
C17 0.011(3) 0.030(5) 0.028(4) 0.001(3) 0.010(3) -0.003(3)
C18 0.014(4) 0.017(4) 0.026(5) 0.002(4) 0.006(3) 0.009(3)
C19 0.027(4) 0.017(4) 0.033(5) 0.004(4) 0.016(4) 0.014(4)
C20 0.041(5) 0.034(5) 0.018(4) -0.017(4) 0.006(4) -0.003(4)
C21 0.020(4) 0.019(4) 0.045(5) -0.009(4) 0.019(4) -0.002(3)
C22 0.022(4) 0.023(4) 0.021(4) -0.003(4) 0.013(4) -0.006(4)
B1 0.015(5) 0.032(6) 0.015(4) 0.004(3) 0.007(4) 0.010(3)
F11 0.026(3) 0.044(4) 0.035(3) -0.002(3) 0.013(3) -0.012(3)
F12 0.067(4) 0.026(3) 0.055(4) 0.000(3) 0.043(3) -0.013(3)
F13 0.035(3) 0.042(4) 0.027(3) -0.004(3) 0.016(2) 0.008(3)
F14 0.053(4) 0.048(4) 0.049(4) 0.003(3) 0.031(3) 0.024(3)
B2 0.039(7) 0.013(5) 0.048(7) 0.011(4) 0.027(6) 0.009(4)
F21 0.026(3) 0.036(3) 0.029(3) 0.005(3) 0.008(2) -0.005(3)
F22 0.033(3) 0.046(4) 0.037(3) -0.007(3) 0.021(2) -0.005(2)
F23 0.033(3) 0.041(4) 0.040(4) 0.004(3) 0.017(3) 0.009(3)
F24 0.061(4) 0.038(4) 0.049(4) 0.007(3) 0.031(4) -0.016(3)
B3 0.031(2) 0.034(2) 0.033(2) 0.004(7) 0.0162(18) 0.002(6)
F31 0.051(3) 0.034(2) 0.064(4) -0.015(2) 0.027(3) 0.002(2)
F32 0.069(4) 0.168(7) 0.032(3) 0.032(4) 0.018(3) -0.036(4)
F33 0.073(3) 0.131(6) 0.033(3) 0.020(3) 0.005(2) -0.068(4)
F34 0.135(7) 0.172(9) 0.092(6) -0.027(6) 0.018(5) 0.128(7)

loop_
_atom_type_symbol
_atom_type_description
_atom_type_scat_dispersion_real
_atom_type_scat_dispersion_imag
_atom_type_scat_source
C C 0.0033 0.0016 'International Tables Vol C Tables 4.2.6.8 and 6.1.1.4'
H H 0.0000 0.0000 'International Tables Vol C Tables 4.2.6.8 and 6.1.1.4'
B B 0.0013 0.0007 'International Tables Vol C Tables 4.2.6.8 and 6.1.1.4'
F F 0.0171 0.0103 'International Tables Vol C Tables 4.2.6.8 and 6.1.1.4'
Fe Fe 0.3463 0.8444 'International Tables Vol C Tables 4.2.6.8 and 6.1.1.4'
N N 0.0061 0.0033 'International Tables Vol C Tables 4.2.6.8 and 6.1.1.4'

loop_
_geom_angle_atom_site_label_1
_geom_angle_atom_site_label_2
_geom_angle_atom_site_label_3
_geom_angle
_geom_angle_site_symmetry_1
_geom_angle_site_symmetry_3
_geom_angle_publ_flag
C3 Fe1 C2 40.7(4) . . ?
C3 Fe1 C14 176.9(6) . . ?
C2 Fe1 C14 138.3(4) . . ?
C3 Fe1 C4 42.1(4) . . ?
C2 Fe1 C4 68.2(4) . . ?
C14 Fe1 C4 141.0(4) . . ?
C3 Fe1 C15 139.2(4) . . ?
C2 Fe1 C15 112.6(4) . . ?
C14 Fe1 C15 37.7(4) . . ?
C4 Fe1 C15 178.6(6) . . ?
C3 Fe1 C5 67.7(4) . . ?
C2 Fe1 C5 65.9(4) . . ?
C14 Fe1 C5 115.1(4) . . ?
C4 Fe1 C5 39.2(4) . . ?
C15 Fe1 C5 139.8(4) . . ?
C3 Fe1 C12 112.1(4) . . ?
C2 Fe1 C12 140.6(4) . . ?
C14 Fe1 C12 66.9(4) . . ?
C4 Fe1 C12 113.0(4) . . ?
C15 Fe1 C12 67.2(4) . . ?
C5 Fe1 C12 141.0(4) . . ?
C3 Fe1 C13 140.8(4) . . ?
C2 Fe1 C13 178.4(6) . . ?
C14 Fe1 C13 40.1(4) . . ?
C4 Fe1 C13 113.0(4) . . ?
C15 Fe1 C13 66.3(4) . . ?
C5 Fe1 C13 114.2(4) . . ?
C12 Fe1 C13 40.2(3) . . ?
C3 Fe1 C16 111.4(4) . . ?
C2 Fe1 C16 113.1(4) . . ?
C14 Fe1 C16 65.8(4) . . ?
C4 Fe1 C16 140.4(4) . . ?
C15 Fe1 C16 40.6(4) . . ?
C5 Fe1 C16 179.0(5) . . ?
C12 Fe1 C16 39.6(3) . . ?
C13 Fe1 C16 66.7(4) . . ?
C3 Fe1 C1 67.6(4) . . ?
C2 Fe1 C1 39.0(3) . . ?
C14 Fe1 C1 113.4(4) . . ?
C4 Fe1 C1 66.9(4) . . ?
C15 Fe1 C1 112.9(4) . . ?
C5 Fe1 C1 39.2(3) . . ?
C12 Fe1 C1 179.6(5) . . ?
C13 Fe1 C1 140.1(3) . . ?
C16 Fe1 C1 140.2(4) . . ?
C2 C1 C5 106.2(9) . . ?
C2 C1 C6 124.3(8) . . ?
C5 C1 C6 129.3(8) . . ?
C2 C1 Fe1 67.4(6) . . ?
C5 C1 Fe1 68.6(5) . . ?
C6 C1 Fe1 124.4(6) . . ?
C1 C2 C3 110.8(9) . . ?
C1 C2 Fe1 73.6(6) . . ?
C3 C2 Fe1 69.4(6) . . ?
C2 C3 C4 105.2(8) . . ?
C2 C3 Fe1 69.9(6) . . ?
C4 C3 Fe1 69.6(5) . . ?
C5 C4 C3 106.7(8) . . ?
C5 C4 Fe1 71.2(5) . . ?
C3 C4 Fe1 68.3(5) . . ?
C4 C5 C1 111.1(8) . . ?
C4 C5 Fe1 69.6(5) . . ?
C1 C5 Fe1 72.3(5) . . ?
C11 C6 C1 111.4(7) . . ?
C11 C6 C7 108.9(7) . . ?
C1 C6 C7 110.3(7) . . ?
C8 C7 C6 110.0(7) . . ?
N9 C8 C7 112.2(7) . . ?
C9 N9 C8 111.0(7) . . ?
C9 N9 C10 111.0(7) . . ?
C8 N9 C10 112.4(7) . . ?
N9 C10 C11 112.1(7) . . ?
C6 C11 C10 109.4(7) . . ?
C16 C12 C13 107.7(8) . . ?
C16 C12 C17 124.1(8) . . ?
C13 C12 C17 128.1(8) . . ?
C16 C12 Fe1 70.9(5) . . ?
C13 C12 Fe1 69.9(5) . . ?
C17 C12 Fe1 124.9(5) . . ?
C14 C13 C12 106.1(9) . . ?
C14 C13 Fe1 68.9(6) . . ?
C12 C13 Fe1 69.8(5) . . ?
C15 C14 C13 110.9(9) . . ?
C15 C14 Fe1 71.6(6) . . ?
C13 C14 Fe1 71.0(6) . . ?
C14 C15 C16 108.6(9) . . ?
C14 C15 Fe1 70.7(6) . . ?
C16 C15 Fe1 70.9(5) . . ?
C12 C16 C15 106.7(9) . . ?
C12 C16 Fe1 69.5(5) . . ?
C15 C16 Fe1 68.5(5) . . ?
C22 C17 C12 116.9(7) . . ?
C22 C17 C18 108.6(7) . . ?
C12 C17 C18 110.5(7) . . ?
C19 C18 C17 111.0(7) . . ?
N20 C19 C18 110.1(7) . . ?
C19 N20 C21 110.7(7) . . ?
C19 N20 C20 110.5(7) . . ?
C21 N20 C20 109.8(8) . . ?
C22 C21 N20 110.4(8) . . ?
C17 C22 C21 112.1(8) . . ?
F11 B1 F14 112.7(8) . . ?
F11 B1 F12 109.0(8) . . ?
F14 B1 F12 110.2(8) . . ?
F11 B1 F13 108.3(7) . . ?
F14 B1 F13 107.8(8) . . ?
F12 B1 F13 108.7(8) . . ?
F21 B2 F22 110.2(9) . . ?
F21 B2 F24 109.5(9) . . ?
F22 B2 F24 110.3(8) . . ?
F21 B2 F23 110.0(8) . . ?
F22 B2 F23 110.1(9) . . ?
F24 B2 F23 106.6(9) . . ?
F34 B3 F32 108.6(14) . . ?
F34 B3 F31 108.5(13) . . ?
F32 B3 F31 110.5(4) . . ?
F34 B3 F33 113.2(5) . . ?
F32 B3 F33 106.6(12) . . ?
F31 B3 F33 109.5(13) . . ?

loop_
_geom_bond_atom_site_label_1
_geom_bond_atom_site_label_2
_geom_bond_distance
_geom_bond_site_symmetry_2
_geom_bond_publ_flag
Fe1 C3 2.053(10) . ?
Fe1 C2 2.059(11) . ?
Fe1 C14 2.067(10) . ?
Fe1 C4 2.070(9) . ?
Fe1 C15 2.078(10) . ?
Fe1 C5 2.091(9) . ?
Fe1 C12 2.093(9) . ?
Fe1 C13 2.095(10) . ?
Fe1 C16 2.111(9) . ?
Fe1 C1 2.140(9) . ?
C1 C2 1.404(13) . ?
C1 C5 1.419(13) . ?
C1 C6 1.508(12) . ?
C2 C3 1.431(15) . ?
C3 C4 1.480(14) . ?
C4 C5 1.396(14) . ?
C6 C11 1.502(11) . ?
C6 C7 1.584(11) . ?
C7 C8 1.536(13) . ?
C8 N9 1.483(12) . ?
N9 C9 1.456(13) . ?
N9 C10 1.505(11) . ?
C10 C11 1.538(12) . ?
C12 C16 1.424(13) . ?
C12 C13 1.441(12) . ?
C12 C17 1.499(12) . ?
C13 C14 1.428(15) . ?
C14 C15 1.340(16) . ?
C15 C16 1.454(14) . ?
C17 C22 1.466(13) . ?
C17 C18 1.569(10) . ?
C18 C19 1.501(12) . ?
C19 N20 1.499(11) . ?
N20 C21 1.515(12) . ?
N20 C20 1.538(12) . ?
C21 C22 1.502(13) . ?
B1 F11 1.362(12) . ?
B1 F14 1.382(12) . ?
B1 F12 1.389(12) . ?
B1 F13 1.441(11) . ?
B2 F21 1.346(14) . ?
B2 F22 1.390(14) . ?
B2 F24 1.411(13) . ?
B2 F23 1.433(12) . ?
B3 F34 1.326(14) . ?
B3 F32 1.332(17) . ?
B3 F31 1.367(16) . ?
B3 F33 1.397(15) . ?
